data_2017804
loop_
_publ_author_name
'\.Zyto, Magdalena'
'Wicher, Barbara'
'Gdaniec, Maria'

_publ_section_title
;
 Bis(di-2-pyridylamine-\k^2^<i>N</i>^2^,<i>N</i>^2'^)silver(I)
 trifluoromethanesulfonate: polar arrangement of trifluoromethanesulfonate
 anions in a pseudo-centrosymmetric framework of coordination cations
;
_journal_coeditor_code FA3242
_journal_issue 11
_journal_name_full 'Acta Crystallographica Section C'
_journal_page_first m355
_journal_page_last m357
_journal_paper_doi 10.1107/S0108270110044070
_journal_volume 66
_journal_year 2010
_chemical_formula_iupac '[Ag (C10 H9 N2)2] C F3 S O3'
_chemical_formula_moiety 'C20 H18 Ag N6 +, C F3 O3 S -'
_chemical_formula_sum 'C21 H18 Ag F3 N6 O3 S'
_chemical_formula_weight 599.34
_chemical_name_systematic
;
Bis(di-2-pyridylamine-\k^2^<i>N</i>^2^,<i>N</i>^2'^)silver(I)
trifluoromethanesulfonate
;
_space_group_IT_number 7
_symmetry_cell_setting monoclinic
_symmetry_space_group_name_Hall 'P -2yc'
_symmetry_space_group_name_H-M 'P 1 c 1'
_atom_sites_solution_hydrogens geom
_atom_sites_solution_primary direct
_atom_sites_solution_secondary difmap
_audit_creation_method SHELXL-97
_cell_angle_alpha 90.00
_cell_angle_beta 107.527(3)
_cell_angle_gamma 90.00
_cell_formula_units_Z 4
_cell_length_a 15.1215(4)
_cell_length_b 13.2206(3)
_cell_length_c 11.9113(3)
_cell_measurement_reflns_used 12067
_cell_measurement_temperature 130(2)
_cell_measurement_theta_max 27.77648
_cell_measurement_theta_min 1.91
_cell_volume 2270.70(10)
_computing_cell_refinement
;
CrysAlis CCD (Oxford Diffraction, 2007)
;
_computing_data_collection
;
CrysAlis CCD (Oxford Diffraction, 2007)
;
_computing_data_reduction
;
CrysAlis RED (Oxford Diffraction, 2007)
;
_computing_molecular_graphics
;
ORTEP-3 for Windows (Farrugia, 1997) and Mercury (Macrae <i>et al.</i>,
2006)
;
_computing_publication_material 'SHELXL97 (Sheldrick, 2008)'
_computing_structure_refinement 'SHELXL97 (Sheldrick, 2008)'
_computing_structure_solution 'SHELXS97 (Sheldrick, 2008)'
_diffrn_ambient_temperature 130(2)
_diffrn_detector_area_resol_mean 8.1929
_diffrn_measured_fraction_theta_full 0.995
_diffrn_measured_fraction_theta_max 0.933
_diffrn_measurement_device_type 'Kuma KM-4-CCD (\k geometry)'
_diffrn_measurement_method '\w scans'
_diffrn_radiation_monochromator graphite
_diffrn_radiation_source 'fine-focus sealed tube'
_diffrn_radiation_type MoK\a
_diffrn_radiation_wavelength 0.71073
_diffrn_reflns_av_R_equivalents 0.0214
_diffrn_reflns_av_sigmaI/netI 0.0372
_diffrn_reflns_limit_h_max 18
_diffrn_reflns_limit_h_min -19
_diffrn_reflns_limit_k_max 16
_diffrn_reflns_limit_k_min -16
_diffrn_reflns_limit_l_max 14
_diffrn_reflns_limit_l_min -15
_diffrn_reflns_number 18407
_diffrn_reflns_theta_full 26.00
_diffrn_reflns_theta_max 27.79
_diffrn_reflns_theta_min 4.08
_diffrn_standards_decay_% 0
_diffrn_standards_interval_count 0
_diffrn_standards_interval_time 0
_diffrn_standards_number 0
_exptl_absorpt_coefficient_mu 1.042
_exptl_absorpt_correction_T_max 0.913
_exptl_absorpt_correction_T_min 0.735
_exptl_absorpt_correction_type multi-scan
_exptl_absorpt_process_details
;
(CrysAlis RED; Oxford Diffraction, 2007)
;
_exptl_crystal_colour colourless
_exptl_crystal_density_diffrn 1.753
_exptl_crystal_density_method 'not measured'
_exptl_crystal_description plate
_exptl_crystal_F_000 1200
_exptl_crystal_size_max 0.30
_exptl_crystal_size_mid 0.10
_exptl_crystal_size_min 0.10
_refine_diff_density_max 0.568
_refine_diff_density_min -0.642
_refine_ls_abs_structure_details 'Flack (1983), Friedel pairs 3456'
_refine_ls_abs_structure_Flack 0.009(12)
_refine_ls_extinction_method none
_refine_ls_goodness_of_fit_ref 1.033
_refine_ls_hydrogen_treatment constr
_refine_ls_matrix_type full
_refine_ls_number_parameters 631
_refine_ls_number_reflns 8833
_refine_ls_number_restraints 2
_refine_ls_restrained_S_all 1.033
_refine_ls_R_factor_all 0.0358
_refine_ls_R_factor_gt 0.0248
_refine_ls_shift/su_max 0.001
_refine_ls_shift/su_mean 0.000
_refine_ls_structure_factor_coef Fsqd
_refine_ls_weighting_details 'calc w=1/[\s^2^(Fo^2^)+(0.0283P)^2^] where P=(Fo^2^+2Fc^2^)/3'
_refine_ls_weighting_scheme calc
_refine_ls_wR_factor_gt 0.0488
_refine_ls_wR_factor_ref 0.0543
_reflns_number_gt 7362
_reflns_number_total 8833
_reflns_threshold_expression I>2\s(I)
_cod_data_source_file fa3242.cif
_cod_data_source_block I
_cod_original_sg_symbol_H-M 'P c'
_cod_database_code 2017804
_cod_database_fobs_code 2017804

loop_
_symmetry_equiv_pos_as_xyz
'x, y, z'
'x, -y, z+1/2'

loop_
_atom_site_type_symbol
_atom_site_label
_atom_site_fract_x
_atom_site_fract_y
_atom_site_fract_z
_atom_site_U_iso_or_equiv
_atom_site_adp_type
_atom_site_calc_flag
_atom_site_refinement_flags
_atom_site_occupancy
_atom_site_disorder_assembly
_atom_site_disorder_group
Ag Ag1 0.258551(14) 0.119011(17) 0.254218(16) 0.02624(7) Uani d . 1 . .
N N11 0.16471(18) -0.0114(2) 0.1418(2) 0.0223(6) Uani d . 1 . .
C C21 0.0791(2) -0.0008(3) 0.0659(3) 0.0200(8) Uani d . 1 . .
C C31 0.0394(2) -0.0735(3) -0.0203(3) 0.0265(8) Uani d . 1 . .
H H31 -0.0206 -0.0634 -0.0742 0.032 Uiso calc R 1 . .
C C41 0.0891(3) -0.1599(3) -0.0256(3) 0.0312(9) Uani d . 1 . .
H H41 0.0636 -0.2101 -0.0833 0.037 Uiso calc R 1 . .
C C51 0.1764(2) -0.1729(3) 0.0543(4) 0.0316(9) Uani d . 1 . .
H H51 0.2117 -0.2322 0.0534 0.038 Uiso calc R 1 . .
C C61 0.2101(3) -0.0980(2) 0.1341(4) 0.0302(9) Uani d . 1 . .
H H61 0.2700 -0.1073 0.1885 0.036 Uiso calc R 1 . .
N N71 0.02371(19) 0.0811(2) 0.0719(2) 0.0197(6) Uani d . 1 . .
H H71 -0.0355 0.0761 0.0260 0.024 Uiso d R 1 . .
C C81 0.0359(2) 0.1721(2) 0.1331(3) 0.0170(7) Uani d . 1 . .
N N91 0.1214(2) 0.2051(2) 0.1934(2) 0.0189(6) Uani d . 1 . .
C C101 0.1276(2) 0.2974(3) 0.2439(3) 0.0244(8) Uani d . 1 . .
H H101 0.1874 0.3233 0.2838 0.029 Uiso calc R 1 . .
C C111 0.0516(3) 0.3558(3) 0.2405(3) 0.0259(9) Uani d . 1 . .
H H111 0.0590 0.4198 0.2785 0.031 Uiso calc R 1 . .
C C121 -0.0356(2) 0.3200(3) 0.1808(3) 0.0261(8) Uani d . 1 . .
H H121 -0.0893 0.3584 0.1779 0.031 Uiso calc R 1 . .
C C131 -0.0432(2) 0.2280(2) 0.1259(3) 0.0235(8) Uani d . 1 . .
H H131 -0.1025 0.2026 0.0831 0.028 Uiso calc R 1 . .
N N12 0.3978(2) 0.2045(2) 0.3078(2) 0.0218(7) Uani d . 1 . .
C C22 0.4793(2) 0.1638(2) 0.3610(3) 0.0204(8) Uani d . 1 . .
C C32 0.5630(2) 0.2184(3) 0.3852(3) 0.0235(8) Uani d . 1 . .
H H32 0.6209 0.1866 0.4215 0.028 Uiso calc R 1 . .
C C42 0.5586(2) 0.3200(3) 0.3544(3) 0.0275(8) Uani d . 1 . .
H H42 0.6136 0.3592 0.3697 0.033 Uiso calc R 1 . .
C C52 0.4723(3) 0.3636(3) 0.3008(3) 0.0296(9) Uani d . 1 . .
H H52 0.4673 0.4331 0.2795 0.035 Uiso calc R 1 . .
C C62 0.3953(2) 0.3042(3) 0.2796(3) 0.0253(8) Uani d . 1 . .
H H62 0.3366 0.3343 0.2430 0.030 Uiso calc R 1 . .
N N72 0.4884(2) 0.0616(2) 0.3913(3) 0.0256(7) Uani d . 1 . .
H H72 0.5482 0.0422 0.4148 0.031 Uiso d R 1 . .
C C82 0.4334(2) -0.0028(2) 0.4329(3) 0.0199(8) Uani d . 1 . .
N N92 0.34291(19) 0.0156(2) 0.4112(3) 0.0253(7) Uani d . 1 . .
C C102 0.2932(2) -0.0509(3) 0.4538(3) 0.0288(8) Uani d . 1 . .
H H102 0.2290 -0.0374 0.4392 0.035 Uiso calc R 1 . .
C C112 0.3283(3) -0.1363(3) 0.5163(3) 0.0338(9) Uani d . 1 . .
H H112 0.2900 -0.1815 0.5428 0.041 Uiso calc R 1 . .
C C122 0.4234(3) -0.1539(3) 0.5393(3) 0.0343(9) Uani d . 1 . .
H H122 0.4519 -0.2117 0.5827 0.041 Uiso calc R 1 . .
C C132 0.4743(3) -0.0863(3) 0.4983(3) 0.0331(9) Uani d . 1 . .
H H132 0.5392 -0.0967 0.5148 0.040 Uiso calc R 1 . .
Ag Ag2 0.761250(14) 0.388508(17) 0.726177(17) 0.02918(8) Uani d . 1 . .
N N13 0.86617(19) 0.5019(2) 0.8471(2) 0.0214(6) Uani d . 1 . .
C C23 0.9508(2) 0.4820(3) 0.9184(3) 0.0187(7) Uani d . 1 . .
C C33 0.9997(2) 0.5486(2) 1.0078(3) 0.0257(8) Uani d . 1 . .
H H33 1.0601 0.5322 1.0570 0.031 Uiso calc R 1 . .
C C43 0.9576(3) 0.6382(3) 1.0222(3) 0.0273(9) Uani d . 1 . .
H H43 0.9881 0.6836 1.0834 0.033 Uiso calc R 1 . .
C C53 0.8706(3) 0.6616(3) 0.9472(3) 0.0322(9) Uani d . 1 . .
H H53 0.8417 0.7241 0.9539 0.039 Uiso calc R 1 . .
C C63 0.8270(3) 0.5919(3) 0.8622(3) 0.0265(8) Uani d . 1 . .
H H63 0.7667 0.6073 0.8119 0.032 Uiso calc R 1 . .
N N73 0.9981(2) 0.39408(19) 0.9060(3) 0.0202(7) Uani d . 1 . .
H H73 1.0572 0.3951 0.9529 0.024 Uiso d R 1 . .
C C83 0.9754(2) 0.3064(2) 0.8416(3) 0.0169(7) Uani d . 1 . .
N N93 0.8899(2) 0.2894(2) 0.7699(2) 0.0195(6) Uani d . 1 . .
C C103 0.8755(2) 0.2001(2) 0.7095(3) 0.0195(7) Uani d . 1 . .
H H103 0.8147 0.1868 0.6593 0.023 Uiso calc R 1 . .
C C113 0.9420(2) 0.1286(2) 0.7158(3) 0.0230(8) Uani d . 1 . .
H H113 0.9284 0.0681 0.6707 0.028 Uiso calc R 1 . .
C C123 1.0301(2) 0.1478(2) 0.7905(3) 0.0235(8) Uani d . 1 . .
H H123 1.0780 0.0995 0.7980 0.028 Uiso calc R 1 . .
C C133 1.0487(2) 0.2351(2) 0.8533(3) 0.0211(8) Uani d . 1 . .
H H133 1.1092 0.2485 0.9041 0.025 Uiso calc R 1 . .
N N14 0.61745(19) 0.3191(2) 0.6773(2) 0.0234(7) Uani d . 1 . .
C C24 0.5367(2) 0.3671(3) 0.6221(3) 0.0200(8) Uani d . 1 . .
C C34 0.4512(2) 0.3183(3) 0.5988(3) 0.0275(8) Uani d . 1 . .
H H34 0.3951 0.3538 0.5632 0.033 Uiso calc R 1 . .
C C44 0.4499(2) 0.2184(3) 0.6282(3) 0.0302(9) Uani d . 1 . .
H H44 0.3922 0.1838 0.6104 0.036 Uiso calc R 1 . .
C C54 0.5318(2) 0.1666(3) 0.6839(3) 0.0283(8) Uani d . 1 . .
H H54 0.5316 0.0975 0.7058 0.034 Uiso calc R 1 . .
C C64 0.6130(2) 0.2212(3) 0.7054(3) 0.0269(8) Uani d . 1 . .
H H64 0.6696 0.1872 0.7426 0.032 Uiso calc R 1 . .
N N74 0.5352(2) 0.4683(2) 0.5909(3) 0.0243(7) Uani d . 1 . .
H H74 0.4773 0.4939 0.5673 0.029 Uiso d R 1 . .
C C84 0.5980(2) 0.5290(2) 0.5574(3) 0.0219(7) Uani d . 1 . .
N N94 0.68384(18) 0.4979(2) 0.5710(2) 0.0211(6) Uani d . 1 . .
C C104 0.7409(3) 0.5611(3) 0.5343(3) 0.0265(8) Uani d . 1 . .
H H104 0.8023 0.5393 0.5426 0.032 Uiso calc R 1 . .
C C114 0.7141(3) 0.6544(3) 0.4862(3) 0.0345(9) Uani d . 1 . .
H H114 0.7562 0.6964 0.4624 0.041 Uiso calc R 1 . .
C C124 0.6250(3) 0.6859(3) 0.4733(3) 0.0385(10) Uani d . 1 . .
H H124 0.6052 0.7508 0.4412 0.046 Uiso calc R 1 . .
C C134 0.5640(3) 0.6233(3) 0.5069(4) 0.0348(10) Uani d . 1 . .
H H134 0.5017 0.6430 0.4963 0.042 Uiso calc R 1 . .
S S15 0.75611(5) 0.01349(6) 0.39994(6) 0.01981(16) Uani d . 1 . .
C C15 0.7433(2) 0.0582(2) 0.2512(3) 0.0255(7) Uani d . 1 . .
O O15 0.78134(16) 0.10401(16) 0.46901(19) 0.0311(5) Uani d . 1 . .
O O25 0.66493(13) -0.02614(16) 0.39086(17) 0.0245(5) Uani d . 1 . .
O O35 0.82802(14) -0.06302(17) 0.42036(19) 0.0297(5) Uani d . 1 . .
F F15 0.82461(16) 0.09384(18) 0.24306(19) 0.0461(6) Uani d . 1 . .
F F25 0.71515(15) -0.01391(15) 0.17099(15) 0.0414(5) Uani d . 1 . .
F F35 0.68361(14) 0.13431(15) 0.22196(16) 0.0406(5) Uani d . 1 . .
S S16 0.26209(5) 0.54551(6) 0.47816(7) 0.02433(17) Uani d . 1 . .
C C16 0.2496(2) 0.5901(2) 0.3289(3) 0.0296(8) Uani d . 1 . .
O O16 0.23579(17) 0.44104(18) 0.4629(2) 0.0387(6) Uani d . 1 . .
O O26 0.35897(14) 0.56368(17) 0.53840(19) 0.0315(5) Uani d . 1 . .
O O36 0.19998(14) 0.61062(15) 0.51715(19) 0.0277(5) Uani d . 1 . .
F F16 0.16206(15) 0.58282(17) 0.26083(17) 0.0456(6) Uani d . 1 . .
F F26 0.27499(15) 0.68592(15) 0.32833(18) 0.0481(6) Uani d . 1 . .
F F36 0.30125(17) 0.53449(18) 0.2797(2) 0.0563(7) Uani d . 1 . .

loop_
_atom_site_aniso_label
_atom_site_aniso_U_11
_atom_site_aniso_U_22
_atom_site_aniso_U_33
_atom_site_aniso_U_12
_atom_site_aniso_U_13
_atom_site_aniso_U_23
Ag1 0.01513(12) 0.02689(13) 0.03138(17) -0.00027(12) -0.00103(12) -0.00142(12)
N11 0.0171(14) 0.0235(15) 0.0274(16) -0.0002(12) 0.0084(12) -0.0037(13)
C21 0.0214(18) 0.025(2) 0.0170(16) -0.0063(15) 0.0114(14) -0.0005(13)
C31 0.0201(18) 0.031(2) 0.0263(18) -0.0050(16) 0.0035(14) -0.0031(16)
C41 0.038(2) 0.024(2) 0.037(2) -0.0149(18) 0.0192(18) -0.0139(17)
C51 0.029(2) 0.0210(19) 0.049(2) -0.0011(15) 0.0182(18) -0.0069(16)
C61 0.0267(19) 0.027(2) 0.038(2) 0.0038(15) 0.0110(16) -0.0006(16)
N71 0.0109(14) 0.0194(15) 0.0230(15) -0.0015(12) -0.0035(12) -0.0042(12)
C81 0.0144(16) 0.0173(18) 0.0187(16) -0.0039(14) 0.0039(13) 0.0015(13)
N91 0.0178(15) 0.0161(15) 0.0235(15) 0.0014(12) 0.0071(12) -0.0017(12)
C101 0.0237(18) 0.0256(19) 0.0228(17) -0.0019(15) 0.0056(14) -0.0004(14)
C111 0.035(2) 0.0208(18) 0.0271(19) 0.0019(16) 0.0170(17) -0.0040(15)
C121 0.0284(19) 0.025(2) 0.0280(18) 0.0069(15) 0.0137(15) 0.0037(15)
C131 0.0182(17) 0.026(2) 0.0255(17) 0.0027(15) 0.0055(14) 0.0018(14)
N12 0.0152(14) 0.0255(16) 0.0222(15) 0.0001(13) 0.0019(12) 0.0027(12)
C22 0.0237(19) 0.0188(19) 0.0213(17) -0.0070(15) 0.0107(14) -0.0020(14)
C32 0.0137(16) 0.032(2) 0.0258(18) 0.0002(15) 0.0069(13) -0.0022(15)
C42 0.0257(18) 0.028(2) 0.0318(19) -0.0142(16) 0.0136(15) -0.0081(15)
C52 0.032(2) 0.030(2) 0.0273(19) -0.0024(16) 0.0108(15) -0.0013(15)
C62 0.0242(18) 0.0246(19) 0.0266(18) 0.0017(15) 0.0069(14) 0.0073(14)
N72 0.0141(14) 0.0248(17) 0.0383(17) 0.0032(13) 0.0085(12) -0.0005(13)
C82 0.0170(17) 0.0183(18) 0.0231(16) 0.0016(14) 0.0043(13) -0.0055(14)
N92 0.0200(15) 0.0261(16) 0.0283(16) -0.0017(12) 0.0048(13) 0.0013(13)
C102 0.0229(19) 0.034(2) 0.0294(19) -0.0043(16) 0.0073(15) -0.0003(16)
C112 0.050(3) 0.028(2) 0.0275(19) -0.0105(17) 0.0184(18) -0.0044(15)
C122 0.044(2) 0.029(2) 0.031(2) 0.0080(18) 0.0133(18) 0.0043(16)
C132 0.034(2) 0.035(2) 0.032(2) 0.0148(19) 0.0123(17) 0.0039(17)
Ag2 0.01447(13) 0.02766(14) 0.03755(19) 0.00203(13) -0.00404(13) -0.00287(12)
N13 0.0210(15) 0.0207(15) 0.0229(15) 0.0002(12) 0.0069(12) -0.0029(12)
C23 0.0181(17) 0.0200(18) 0.0196(16) -0.0037(14) 0.0080(13) -0.0028(13)
C33 0.0290(19) 0.0263(19) 0.0205(16) -0.0086(15) 0.0055(14) -0.0021(14)
C43 0.036(2) 0.0234(19) 0.0238(18) -0.0067(16) 0.0108(16) -0.0062(15)
C53 0.045(2) 0.0225(19) 0.034(2) 0.0037(17) 0.0209(19) -0.0027(16)
C63 0.0245(19) 0.0269(19) 0.031(2) 0.0048(15) 0.0124(16) 0.0009(15)
N73 0.0147(15) 0.0200(15) 0.0241(15) -0.0012(11) 0.0033(12) -0.0052(12)
C83 0.0169(16) 0.0200(17) 0.0143(15) -0.0023(14) 0.0053(13) 0.0019(13)
N93 0.0159(14) 0.0221(16) 0.0218(14) -0.0004(12) 0.0076(12) -0.0014(12)
C103 0.0165(15) 0.0230(17) 0.0197(16) 0.0001(14) 0.0061(13) -0.0044(13)
C113 0.033(2) 0.0162(16) 0.0222(17) -0.0051(14) 0.0114(15) -0.0017(13)
C123 0.0241(19) 0.0231(18) 0.0256(17) 0.0063(15) 0.0110(15) 0.0043(14)
C133 0.0169(16) 0.0267(19) 0.0183(16) 0.0016(14) 0.0033(12) 0.0014(14)
N14 0.0140(14) 0.0313(18) 0.0232(15) 0.0007(12) 0.0030(12) -0.0025(12)
C24 0.0166(17) 0.0205(19) 0.0212(17) 0.0065(14) 0.0031(13) 0.0021(13)
C34 0.0161(16) 0.036(2) 0.0290(18) 0.0021(15) 0.0043(14) 0.0030(15)
C44 0.0216(18) 0.037(2) 0.0292(19) -0.0053(17) 0.0029(15) -0.0019(16)
C54 0.027(2) 0.029(2) 0.0267(18) -0.0043(16) 0.0051(15) 0.0027(15)
C64 0.0232(18) 0.028(2) 0.0249(18) 0.0022(15) 0.0006(14) -0.0011(15)
N74 0.0176(15) 0.0204(16) 0.0313(15) 0.0079(12) 0.0021(12) 0.0021(12)
C84 0.0221(17) 0.0233(18) 0.0200(16) 0.0013(14) 0.0061(13) 0.0002(13)
N94 0.0168(14) 0.0242(15) 0.0205(14) 0.0001(12) 0.0032(11) -0.0038(12)
C104 0.0276(19) 0.032(2) 0.0219(17) -0.0034(16) 0.0102(15) -0.0058(15)
C114 0.041(2) 0.034(2) 0.033(2) -0.0010(18) 0.0168(17) 0.0023(17)
C124 0.052(3) 0.029(2) 0.040(2) 0.0055(19) 0.022(2) 0.0061(17)
C134 0.042(2) 0.030(2) 0.039(2) 0.0149(17) 0.0208(19) 0.0096(17)
S15 0.0161(3) 0.0232(4) 0.0182(3) -0.0009(3) 0.0023(3) -0.0001(3)
C15 0.0249(19) 0.0275(18) 0.0261(17) 0.0045(15) 0.0111(14) 0.0031(15)
O15 0.0359(13) 0.0294(13) 0.0243(12) -0.0095(10) 0.0033(10) -0.0061(10)
O25 0.0164(11) 0.0293(13) 0.0265(12) -0.0017(9) 0.0046(9) -0.0039(9)
O35 0.0183(11) 0.0364(14) 0.0327(13) 0.0063(10) 0.0052(10) 0.0091(10)
F15 0.0425(13) 0.0575(15) 0.0422(13) -0.0039(11) 0.0186(11) 0.0170(10)
F25 0.0590(14) 0.0416(13) 0.0214(10) 0.0038(10) 0.0086(9) -0.0041(9)
F35 0.0461(13) 0.0411(13) 0.0312(10) 0.0166(10) 0.0065(9) 0.0110(9)
S16 0.0178(4) 0.0243(4) 0.0257(4) 0.0035(3) -0.0013(3) -0.0040(3)
C16 0.0335(19) 0.0246(19) 0.0303(17) -0.0028(15) 0.0089(15) -0.0073(14)
O16 0.0447(15) 0.0247(14) 0.0375(14) -0.0035(11) -0.0012(11) -0.0038(11)
O26 0.0144(11) 0.0387(14) 0.0356(13) 0.0064(10) -0.0010(10) -0.0098(11)
O36 0.0166(11) 0.0353(14) 0.0290(12) 0.0086(10) 0.0034(9) -0.0016(10)
F16 0.0437(14) 0.0497(13) 0.0286(11) -0.0051(11) -0.0113(10) 0.0001(10)
F26 0.0609(15) 0.0357(12) 0.0468(13) -0.0132(11) 0.0148(11) 0.0008(10)
F36 0.0687(18) 0.0618(16) 0.0459(14) 0.0191(13) 0.0286(13) -0.0089(12)

loop_
_atom_type_symbol
_atom_type_description
_atom_type_scat_dispersion_real
_atom_type_scat_dispersion_imag
_atom_type_scat_source
C C 0.0033 0.0016 'International Tables Vol C Tables 4.2.6.8 and 6.1.1.4'
H H 0.0000 0.0000 'International Tables Vol C Tables 4.2.6.8 and 6.1.1.4'
N N 0.0061 0.0033 'International Tables Vol C Tables 4.2.6.8 and 6.1.1.4'
O O 0.0106 0.0060 'International Tables Vol C Tables 4.2.6.8 and 6.1.1.4'
F F 0.0171 0.0103 'International Tables Vol C Tables 4.2.6.8 and 6.1.1.4'
S S 0.1246 0.1234 'International Tables Vol C Tables 4.2.6.8 and 6.1.1.4'
Ag Ag -0.8971 1.1015 'International Tables Vol C Tables 4.2.6.8 and 6.1.1.4'

loop_
_geom_angle_atom_site_label_1
_geom_angle_atom_site_label_2
_geom_angle_atom_site_label_3
_geom_angle_site_symmetry_1
_geom_angle_site_symmetry_3
_geom_angle
_geom_angle_publ_flag
N91 Ag1 N12 . . 120.66(8) y
N91 Ag1 N92 . . 139.76(10) y
N12 Ag1 N92 . . 80.44(9) y
N91 Ag1 N11 . . 81.47(10) y
N12 Ag1 N11 . . 148.62(10) y
N92 Ag1 N11 . . 96.61(10) y
C21 N11 C61 . . 116.6(3) n
C21 N11 Ag1 . . 126.5(2) n
C61 N11 Ag1 . . 115.1(2) n
N11 C21 N71 . . 121.4(3) n
N11 C21 C31 . . 122.3(3) ?
N71 C21 C31 . . 116.2(3) ?
C41 C31 C21 . . 118.8(3) ?
C41 C31 H31 . . 120.6 ?
C21 C31 H31 . . 120.6 ?
C31 C41 C51 . . 119.4(3) ?
C31 C41 H41 . . 120.3 ?
C51 C41 H41 . . 120.3 ?
C61 C51 C41 . . 117.9(3) ?
C61 C51 H51 . . 121.1 ?
C41 C51 H51 . . 121.1 ?
N11 C61 C51 . . 125.0(4) ?
N11 C61 H61 . . 117.5 ?
C51 C61 H61 . . 117.5 ?
C21 N71 C81 . . 135.9(3) ?
C21 N71 H71 . . 114.8 ?
C81 N71 H71 . . 109.4 ?
N91 C81 C131 . . 122.1(3) ?
N91 C81 N71 . . 120.9(3) ?
C131 C81 N71 . . 117.0(3) ?
C81 N91 C101 . . 117.1(3) ?
C81 N91 Ag1 . . 129.8(2) ?
C101 N91 Ag1 . . 112.0(2) ?
N91 C101 C111 . . 123.3(3) ?
N91 C101 H101 . . 118.4 ?
C111 C101 H101 . . 118.4 ?
C101 C111 C121 . . 118.9(3) ?
C101 C111 H111 . . 120.6 ?
C121 C111 H111 . . 120.6 ?
C131 C121 C111 . . 118.8(3) ?
C131 C121 H121 . . 120.6 ?
C111 C121 H121 . . 120.6 ?
C121 C131 C81 . . 119.8(3) ?
C121 C131 H131 . . 120.1 ?
C81 C131 H131 . . 120.1 ?
C22 N12 C62 . . 117.9(3) ?
C22 N12 Ag1 . . 125.2(2) ?
C62 N12 Ag1 . . 116.9(2) ?
N12 C22 N72 . . 121.7(3) ?
N12 C22 C32 . . 122.7(3) ?
N72 C22 C32 . . 115.5(3) ?
C42 C32 C22 . . 118.2(3) ?
C42 C32 H32 . . 120.9 ?
C22 C32 H32 . . 120.9 ?
C32 C42 C52 . . 119.1(3) ?
C32 C42 H42 . . 120.5 ?
C52 C42 H42 . . 120.5 ?
C62 C52 C42 . . 118.4(3) ?
C62 C52 H52 . . 120.8 ?
C42 C52 H52 . . 120.8 ?
N12 C62 C52 . . 123.7(3) ?
N12 C62 H62 . . 118.2 ?
C52 C62 H62 . . 118.2 ?
C82 N72 C22 . . 131.8(3) ?
C82 N72 H72 . . 111.7 ?
C22 N72 H72 . . 111.6 ?
N92 C82 N72 . . 120.7(3) ?
N92 C82 C132 . . 120.9(3) ?
N72 C82 C132 . . 118.5(3) ?
C82 N92 C102 . . 117.5(3) ?
C82 N92 Ag1 . . 122.5(2) ?
C102 N92 Ag1 . . 116.5(2) ?
N92 C102 C112 . . 124.9(3) ?
N92 C102 H102 . . 117.5 ?
C112 C102 H102 . . 117.5 ?
C102 C112 C122 . . 116.8(3) ?
C102 C112 H112 . . 121.6 ?
C122 C112 H112 . . 121.6 ?
C132 C122 C112 . . 118.6(4) ?
C132 C122 H122 . . 120.7 ?
C112 C122 H122 . . 120.7 ?
C122 C132 C82 . . 121.3(4) ?
C122 C132 H132 . . 119.4 ?
C82 C132 H132 . . 119.4 ?
N14 Ag2 N93 . . 120.92(10) y
N14 Ag2 N13 . . 146.92(10) y
N93 Ag2 N13 . . 81.55(10) y
N14 Ag2 N94 . . 80.54(10) y
N93 Ag2 N94 . . 136.16(10) y
N13 Ag2 N94 . . 100.03(9) y
C23 N13 C63 . . 117.4(3) ?
C23 N13 Ag2 . . 127.6(2) ?
C63 N13 Ag2 . . 113.5(2) ?
N13 C23 N73 . . 121.5(3) ?
N13 C23 C33 . . 122.9(3) ?
N73 C23 C33 . . 115.6(3) ?
C43 C33 C23 . . 118.3(3) ?
C43 C33 H33 . . 120.8 ?
C23 C33 H33 . . 120.8 ?
C33 C43 C53 . . 119.7(3) ?
C33 C43 H43 . . 120.1 ?
C53 C43 H43 . . 120.1 ?
C63 C53 C43 . . 118.4(3) ?
C63 C53 H53 . . 120.8 ?
C43 C53 H53 . . 120.8 ?
N13 C63 C53 . . 123.2(3) ?
N13 C63 H63 . . 118.4 ?
C53 C63 H63 . . 118.4 ?
C83 N73 C23 . . 135.3(3) ?
C83 N73 H73 . . 113.1 ?
C23 N73 H73 . . 111.5 ?
N93 C83 N73 . . 122.0(3) ?
N93 C83 C133 . . 121.6(3) ?
N73 C83 C133 . . 116.5(3) ?
C83 N93 C103 . . 116.9(3) ?
C83 N93 Ag2 . . 130.3(2) ?
C103 N93 Ag2 . . 112.8(2) ?
N93 C103 C113 . . 124.8(3) ?
N93 C103 H103 . . 117.6 ?
C113 C103 H103 . . 117.6 ?
C103 C113 C123 . . 117.2(3) ?
C103 C113 H113 . . 121.4 ?
C123 C113 H113 . . 121.4 ?
C133 C123 C113 . . 120.7(3) ?
C133 C123 H123 . . 119.7 ?
C113 C123 H123 . . 119.7 ?
C123 C133 C83 . . 118.8(3) ?
C123 C133 H133 . . 120.6 ?
C83 C133 H133 . . 120.6 ?
C64 N14 C24 . . 117.8(3) ?
C64 N14 Ag2 . . 116.2(2) ?
C24 N14 Ag2 . . 126.0(2) ?
N14 C24 N74 . . 121.4(3) ?
N14 C24 C34 . . 121.7(3) ?
N74 C24 C34 . . 116.9(3) ?
C44 C34 C24 . . 118.6(3) ?
C44 C34 H34 . . 120.7 ?
C24 C34 H34 . . 120.7 ?
C34 C44 C54 . . 121.1(3) ?
C34 C44 H44 . . 119.5 ?
C54 C44 H44 . . 119.5 ?
C64 C54 C44 . . 116.4(3) ?
C64 C54 H54 . . 121.8 ?
C44 C54 H54 . . 121.8 ?
N14 C64 C54 . . 124.5(3) ?
N14 C64 H64 . . 117.8 ?
C54 C64 H64 . . 117.8 ?
C24 N74 C84 . . 132.5(3) ?
C24 N74 H74 . . 112.5 ?
C84 N74 H74 . . 112.1 ?
N94 C84 N74 . . 121.0(3) ?
N94 C84 C134 . . 122.9(3) ?
N74 C84 C134 . . 116.1(3) ?
C84 N94 C104 . . 117.4(3) ?
C84 N94 Ag2 . . 121.5(2) ?
C104 N94 Ag2 . . 114.5(2) ?
N94 C104 C114 . . 123.4(3) ?
N94 C104 H104 . . 118.3 ?
C114 C104 H104 . . 118.3 ?
C104 C114 C124 . . 118.5(4) ?
C104 C114 H114 . . 120.8 ?
C124 C114 H114 . . 120.8 ?
C114 C124 C134 . . 120.1(4) ?
C114 C124 H124 . . 119.9 ?
C134 C124 H124 . . 119.9 ?
C124 C134 C84 . . 117.6(4) ?
C124 C134 H134 . . 121.2 ?
C84 C134 H134 . . 121.2 ?
O15 S15 O25 . . 115.25(13) ?
O15 S15 O35 . . 115.35(13) ?
O25 S15 O35 . . 114.14(13) ?
O15 S15 C15 . . 102.63(14) ?
O25 S15 C15 . . 102.97(13) ?
O35 S15 C15 . . 104.14(14) ?
F25 C15 F35 . . 108.2(3) ?
F25 C15 F15 . . 107.5(3) ?
F35 C15 F15 . . 106.2(3) ?
F25 C15 S15 . . 112.6(2) ?
F35 C15 S15 . . 111.5(2) ?
F15 C15 S15 . . 110.5(2) ?
O16 S16 O26 . . 115.12(14) ?
O16 S16 O36 . . 115.53(15) ?
O26 S16 O36 . . 113.59(13) ?
O16 S16 C16 . . 104.11(15) ?
O26 S16 C16 . . 102.82(15) ?
O36 S16 C16 . . 103.47(14) ?
F26 C16 F36 . . 108.5(3) ?
F26 C16 F16 . . 107.6(3) ?
F36 C16 F16 . . 107.5(3) ?
F26 C16 S16 . . 111.6(2) ?
F36 C16 S16 . . 110.3(2) ?
F16 C16 S16 . . 111.2(2) ?

loop_
_geom_bond_atom_site_label_1
_geom_bond_atom_site_label_2
_geom_bond_site_symmetry_2
_geom_bond_distance
_geom_bond_publ_flag
Ag1 N91 . 2.284(3) y
Ag1 N12 . 2.305(3) y
Ag1 N92 . 2.357(3) y
Ag1 N11 . 2.373(3) y
N11 C21 . 1.344(4) ?
N11 C61 . 1.353(4) ?
C21 N71 . 1.384(4) ?
C21 C31 . 1.403(5) ?
C31 C41 . 1.379(5) ?
C31 H31 . 0.9500 ?
C41 C51 . 1.387(5) ?
C41 H41 . 0.9500 ?
C51 C61 . 1.361(5) ?
C51 H51 . 0.9500 ?
C61 H61 . 0.9500 ?
N71 C81 . 1.390(4) ?
N71 H71 . 0.8997 ?
C81 N91 . 1.350(4) ?
C81 C131 . 1.386(5) ?
N91 C101 . 1.351(4) ?
C101 C111 . 1.375(5) ?
C101 H101 . 0.9500 ?
C111 C121 . 1.379(5) ?
C111 H111 . 0.9500 ?
C121 C131 . 1.369(5) ?
C121 H121 . 0.9500 ?
C131 H131 . 0.9500 ?
N12 C22 . 1.319(5) ?
N12 C62 . 1.358(4) ?
C22 N72 . 1.394(4) ?
C22 C32 . 1.410(5) ?
C32 C42 . 1.389(5) ?
C32 H32 . 0.9500 ?
C42 C52 . 1.392(5) ?
C42 H42 . 0.9500 ?
C52 C62 . 1.364(5) ?
C52 H52 . 0.9500 ?
C62 H62 . 0.9500 ?
N72 C82 . 1.383(4) ?
N72 H72 . 0.8999 ?
C82 N92 . 1.336(4) ?
C82 C132 . 1.385(5) ?
N92 C102 . 1.351(4) ?
C102 C112 . 1.369(5) ?
C102 H102 . 0.9500 ?
C112 C122 . 1.400(5) ?
C112 H112 . 0.9500 ?
C122 C132 . 1.362(5) ?
C122 H122 . 0.9500 ?
C132 H132 . 0.9500 ?
Ag2 N14 . 2.269(3) y
Ag2 N93 . 2.273(3) y
Ag2 N13 . 2.337(3) y
Ag2 N94 . 2.361(3) y
N13 C23 . 1.332(4) ?
N13 C63 . 1.365(4) ?
C23 N73 . 1.396(4) ?
C23 C33 . 1.408(4) ?
C33 C43 . 1.380(5) ?
C33 H33 . 0.9500 ?
C43 C53 . 1.384(5) ?
C43 H43 . 0.9500 ?
C53 C63 . 1.381(5) ?
C53 H53 . 0.9500 ?
C63 H63 . 0.9500 ?
N73 C83 . 1.375(4) ?
N73 H73 . 0.8998 ?
C83 N93 . 1.336(4) ?
C83 C133 . 1.429(4) ?
N93 C103 . 1.365(4) ?
C103 C113 . 1.366(5) ?
C103 H103 . 0.9500 ?
C113 C123 . 1.385(4) ?
C113 H113 . 0.9500 ?
C123 C133 . 1.357(4) ?
C123 H123 . 0.9500 ?
C133 H133 . 0.9500 ?
N14 C64 . 1.344(4) ?
N14 C24 . 1.357(4) ?
C24 N74 . 1.387(4) ?
C24 C34 . 1.396(5) ?
C34 C44 . 1.368(5) ?
C34 H34 . 0.9500 ?
C44 C54 . 1.396(5) ?
C44 H44 . 0.9500 ?
C54 C64 . 1.380(5) ?
C54 H54 . 0.9500 ?
C64 H64 . 0.9500 ?
N74 C84 . 1.390(4) ?
N74 H74 . 0.9001 ?
C84 N94 . 1.325(4) ?
C84 C134 . 1.412(5) ?
N94 C104 . 1.364(4) ?
C104 C114 . 1.368(5) ?
C104 H104 . 0.9500 ?
C114 C124 . 1.374(5) ?
C114 H114 . 0.9500 ?
C124 C134 . 1.385(5) ?
C124 H124 . 0.9500 ?
C134 H134 . 0.9500 ?
S15 O15 . 1.437(2) ?
S15 O25 . 1.448(2) ?
S15 O35 . 1.451(2) ?
S15 C15 . 1.822(3) ?
C15 F25 . 1.326(4) ?
C15 F35 . 1.326(3) ?
C15 F15 . 1.348(4) ?
S16 O16 . 1.434(2) ?
S16 O26 . 1.444(2) ?
S16 O36 . 1.450(2) ?
S16 C16 . 1.829(3) ?
C16 F26 . 1.324(4) ?
C16 F36 . 1.330(4) ?
C16 F16 . 1.331(4) ?

loop_
_geom_hbond_atom_site_label_D
_geom_hbond_atom_site_label_H
_geom_hbond_atom_site_label_A
_geom_hbond_site_symmetry_A
_geom_hbond_distance_DH
_geom_hbond_distance_HA
_geom_hbond_distance_DA
_geom_hbond_angle_DHA
N72 H72 O25 . 0.90 2.08 2.912(4) 154
N74 H74 O26 . 0.90 1.95 2.842(3) 171
N71 H71 O35 2_454 0.90 2.08 2.976(3) 179
N73 H73 O36 2_665 0.90 2.06 2.939(4) 164
C122 H122 Cg1 2_555 0.95 2.95 3.622(6) 129
C41 H41 Cg2 2_554 0.95 2.76 3.561(6) 143
C43 H43 Cg3 2_565 0.95 2.82 3.603(6) 140
C124 H124 C64 2_564 0.95 2.87 3.373(6) 114
